data_2202352
loop_
_publ_author_name
'Clegg, William'
'Horsburgh, Lynne'

_publ_section_title
;
 <i>trans</i>-(6-Amino-2-pyridinio)iodobis(triphenylphosphine)palladium(II)
 iodide ethyl acetate solvate
;
_journal_issue 9
_journal_name_full 'Acta Crystallographica Section E'
_journal_page_first m700
_journal_page_last m702
_journal_paper_doi 10.1107/S1600536803017252
_journal_volume 59
_journal_year 2003
_chemical_formula_iupac '[Pd (C5 H6 N2) (C18 H15 P}2] I, C4 H8 O2'
_chemical_formula_moiety 'C41 H36 I N2 P2 Pd 1+, I 1-, C4 H8 O2'
_chemical_formula_sum 'C45 H44 I2 N2 O2 P2 Pd'
_chemical_formula_weight 1066.96
_chemical_name_systematic
;
trans-(6-amino-2-pyridinio)iodobis(triphenylphosphine)palladium(II) iodide
ethyl acetate solvate
;
_space_group_IT_number 36
_symmetry_cell_setting orthorhombic
_symmetry_space_group_name_Hall 'C 2c -2'
_symmetry_space_group_name_H-M 'C m c 21'
_atom_sites_solution_hydrogens geom
_atom_sites_solution_primary direct
_atom_sites_solution_secondary difmap
_audit_creation_method SHELXL-97
_cell_angle_alpha 90.00
_cell_angle_beta 90.00
_cell_angle_gamma 90.00
_cell_formula_units_Z 4
_cell_length_a 15.0297(9)
_cell_length_b 16.9603(10)
_cell_length_c 17.2897(11)
_cell_measurement_reflns_used 13025
_cell_measurement_temperature 160(2)
_cell_measurement_theta_max 28.8
_cell_measurement_theta_min 2.2
_cell_volume 4407.3(5)
_computing_cell_refinement 'local programs'
_computing_data_collection 'SMART (Bruker, 2001)'
_computing_data_reduction 'SAINT (Bruker, 2001)'
_computing_molecular_graphics SHELXTL
_computing_publication_material 'SHELXTL and local programs'
_computing_structure_refinement SHELXTL
_computing_structure_solution 'SHELXTL (Sheldrick, 2001)'
_diffrn_ambient_temperature 160(2)
_diffrn_detector_area_resol_mean 8.192
_diffrn_measured_fraction_theta_full 0.999
_diffrn_measured_fraction_theta_max 0.942
_diffrn_measurement_device_type 'Bruker SMART 1K CCD'
_diffrn_measurement_method 'narrow-frame \w'
_diffrn_radiation_monochromator graphite
_diffrn_radiation_source 'sealed tube'
_diffrn_radiation_type MoK\a
_diffrn_radiation_wavelength 0.71073
_diffrn_reflns_av_R_equivalents 0.0297
_diffrn_reflns_av_sigmaI/netI 0.0348
_diffrn_reflns_limit_h_max 19
_diffrn_reflns_limit_h_min -19
_diffrn_reflns_limit_k_max 17
_diffrn_reflns_limit_k_min -22
_diffrn_reflns_limit_l_max 19
_diffrn_reflns_limit_l_min -23
_diffrn_reflns_number 14181
_diffrn_reflns_theta_full 26.00
_diffrn_reflns_theta_max 28.80
_diffrn_reflns_theta_min 1.81
_diffrn_standards_number 0
_exptl_absorpt_coefficient_mu 1.932
_exptl_absorpt_correction_T_max 0.824
_exptl_absorpt_correction_T_min 0.600
_exptl_absorpt_correction_type multi-scan
_exptl_absorpt_process_details '(SADABS; Sheldrick, 2002)'
_exptl_crystal_colour 'pale yellow'
_exptl_crystal_density_diffrn 1.608
_exptl_crystal_density_method 'not measured'
_exptl_crystal_description plate
_exptl_crystal_F_000 2104
_exptl_crystal_size_max 0.40
_exptl_crystal_size_mid 0.21
_exptl_crystal_size_min 0.10
_refine_diff_density_max 1.280
_refine_diff_density_min -0.705
_refine_ls_abs_structure_details 'Flack (1983); 2220 Friedel pairs'
_refine_ls_abs_structure_Flack -0.005(16)
_refine_ls_extinction_method none
_refine_ls_goodness_of_fit_ref 1.035
_refine_ls_hydrogen_treatment constr
_refine_ls_matrix_type full
_refine_ls_number_parameters 270
_refine_ls_number_reflns 5016
_refine_ls_number_restraints 1
_refine_ls_restrained_S_all 1.035
_refine_ls_R_factor_all 0.0271
_refine_ls_R_factor_gt 0.0255
_refine_ls_shift/su_max 0.001
_refine_ls_shift/su_mean 0.000
_refine_ls_structure_factor_coef Fsqd
_refine_ls_weighting_details 'w = 1/[\s^2^(Fo^2^)+(0.0393P)^2^+0.905P] where P = (Fo^2^+2Fc^2^)/3'
_refine_ls_weighting_scheme calc
_refine_ls_wR_factor_gt 0.0651
_refine_ls_wR_factor_ref 0.0658
_reflns_number_gt 4828
_reflns_number_total 5016
_reflns_threshold_expression I>2\s(I)
_cod_data_source_file bt6322.cif
_cod_data_source_block I
_cod_database_code 2202352
_cod_database_fobs_code 2202352

loop_
_symmetry_equiv_pos_as_xyz
'x, y, z'
'-x, -y, z+1/2'
'x, -y, z+1/2'
'-x, y, z'
'x+1/2, y+1/2, z'
'-x+1/2, -y+1/2, z+1/2'
'x+1/2, -y+1/2, z+1/2'
'-x+1/2, y+1/2, z'

loop_
_atom_site_label
_atom_site_fract_x
_atom_site_fract_y
_atom_site_fract_z
_atom_site_U_iso_or_equiv
_atom_site_adp_type
_atom_site_calc_flag
_atom_site_refinement_flags
_atom_site_occupancy
_atom_site_disorder_assembly
_atom_site_disorder_group
_atom_site_type_symbol
Pd1 0.5000 0.278578(18) 0.282560(19) 0.01377(7) Uani d S 1 . . Pd
I1 0.5000 0.420395(18) 0.21713(2) 0.02785(9) Uani d S 1 . . I
C1 0.5000 0.1796(3) 0.3462(3) 0.0177(9) Uani d S 1 . . C
N1 0.5000 0.1095(2) 0.3084(2) 0.0209(8) Uani d S 1 . . N
H1 0.5000 0.1114 0.2576 0.025 Uiso calc SR 1 . . H
C2 0.5000 0.0360(3) 0.3416(3) 0.0279(11) Uani d S 1 . . C
N2 0.5000 -0.0265(3) 0.2959(3) 0.0354(11) Uani d S 1 . . N
H2A 0.5000 -0.0204 0.2454 0.042 Uiso calc SR 1 . . H
H2B 0.5000 -0.0741 0.3161 0.042 Uiso calc SR 1 . . H
C3 0.5000 0.0335(3) 0.4235(3) 0.0304(12) Uani d S 1 . . C
H3 0.5000 -0.0158 0.4496 0.036 Uiso calc SR 1 . . H
C4 0.5000 0.1024(3) 0.4646(3) 0.0310(13) Uani d S 1 . . C
H4 0.5000 0.1006 0.5195 0.037 Uiso calc SR 1 . . H
C5 0.5000 0.1769(3) 0.4264(3) 0.0240(10) Uani d S 1 . . C
H5 0.5000 0.2243 0.4556 0.029 Uiso calc SR 1 . . H
P1 0.65508(4) 0.27780(4) 0.28541(5) 0.01498(14) Uani d . 1 . . P
C6 0.7082(2) 0.32603(18) 0.20310(19) 0.0169(6) Uani d . 1 . . C
C7 0.7793(2) 0.3781(2) 0.2112(2) 0.0250(7) Uani d . 1 . . C
H7 0.8013 0.3910 0.2611 0.030 Uiso calc R 1 . . H
C8 0.8176(3) 0.4111(2) 0.1457(3) 0.0318(9) Uani d . 1 . . C
H8 0.8648 0.4479 0.1511 0.038 Uiso calc R 1 . . H
C9 0.7880(3) 0.3910(2) 0.0725(2) 0.0282(8) Uani d . 1 . . C
H9 0.8154 0.4134 0.0281 0.034 Uiso calc R 1 . . H
C10 0.7193(3) 0.3389(2) 0.0645(2) 0.0286(8) Uani d . 1 . . C
H10 0.6997 0.3245 0.0142 0.034 Uiso calc R 1 . . H
C11 0.6778(2) 0.3068(2) 0.1291(2) 0.0242(7) Uani d . 1 . . C
H11 0.6289 0.2718 0.1229 0.029 Uiso calc R 1 . . H
C12 0.6957(2) 0.32586(19) 0.3731(2) 0.0189(7) Uani d . 1 . . C
C13 0.6376(2) 0.3692(2) 0.4194(2) 0.0252(7) Uani d . 1 . . C
H13 0.5772 0.3752 0.4042 0.030 Uiso calc R 1 . . H
C14 0.6676(3) 0.4039(2) 0.4878(2) 0.0307(8) Uani d . 1 . . C
H14 0.6274 0.4322 0.5200 0.037 Uiso calc R 1 . . H
C15 0.7567(3) 0.3967(2) 0.5087(2) 0.0341(9) Uani d . 1 . . C
H15 0.7776 0.4210 0.5548 0.041 Uiso calc R 1 . . H
C16 0.8155(3) 0.3540(2) 0.4626(2) 0.0314(8) Uani d . 1 . . C
H16 0.8761 0.3490 0.4773 0.038 Uiso calc R 1 . . H
C17 0.7853(2) 0.3189(2) 0.3949(2) 0.0261(7) Uani d . 1 . . C
H17 0.8254 0.2899 0.3634 0.031 Uiso calc R 1 . . H
C18 0.71207(19) 0.18245(18) 0.2894(2) 0.0176(6) Uani d . 1 . . C
C19 0.7548(2) 0.1507(2) 0.2255(2) 0.0293(8) Uani d . 1 . . C
H19 0.7531 0.1778 0.1775 0.035 Uiso calc R 1 . . H
C20 0.8002(3) 0.0797(2) 0.2313(3) 0.0377(10) Uani d . 1 . . C
H20 0.8304 0.0589 0.1875 0.045 Uiso calc R 1 . . H
C21 0.8013(3) 0.0394(2) 0.3002(2) 0.0334(9) Uani d . 1 . . C
H21 0.8328 -0.0090 0.3041 0.040 Uiso calc R 1 . . H
C22 0.7570(3) 0.0690(2) 0.3638(2) 0.0297(8) Uani d . 1 . . C
H22 0.7571 0.0405 0.4111 0.036 Uiso calc R 1 . . H
C23 0.7125(2) 0.1402(2) 0.3585(2) 0.0236(7) Uani d . 1 . . C
H23 0.6819 0.1605 0.4023 0.028 Uiso calc R 1 . . H
I2 0.5000 0.09769(2) 0.11255(2) 0.03015(9) Uani d S 1 . . I
C24 0.5000 -0.2651(8) 0.2157(9) 0.120(6) Uani d S 1 . . C
H24A 0.4633 -0.2223 0.1947 0.180 Uiso calc PR 0.50 . . H
H24B 0.4756 -0.3159 0.1991 0.180 Uiso calc PR 0.50 . . H
H24C 0.5611 -0.2597 0.1965 0.180 Uiso calc PR 0.50 . . H
C25 0.5000 -0.2605(5) 0.3083(8) 0.080(4) Uani d S 1 . . C
O1 0.5000 -0.1948(3) 0.3390(4) 0.0605(15) Uani d S 1 . . O
O2 0.5000 -0.3250(4) 0.3347(7) 0.111(3) Uani d S 1 . . O
C26 0.5000 -0.3210(6) 0.4186(7) 0.069(3) Uani d S 1 . . C
H26A 0.4466 -0.2924 0.4369 0.083 Uiso calc PR 0.50 . . H
H26B 0.5534 -0.2924 0.4369 0.083 Uiso calc PR 0.50 . . H
C27 0.5000 -0.4071(6) 0.4510(10) 0.101(4) Uani d S 1 . . C
H27A 0.4812 -0.4065 0.5052 0.152 Uiso calc PR 0.50 . . H
H27B 0.5601 -0.4292 0.4471 0.152 Uiso calc PR 0.50 . . H
H27C 0.4587 -0.4395 0.4208 0.152 Uiso calc PR 0.50 . . H

loop_
_atom_site_aniso_label
_atom_site_aniso_U_11
_atom_site_aniso_U_22
_atom_site_aniso_U_33
_atom_site_aniso_U_12
_atom_site_aniso_U_13
_atom_site_aniso_U_23
Pd1 0.01199(13) 0.01359(15) 0.01575(16) 0.000 0.000 0.00026(12)
I1 0.02021(15) 0.01820(14) 0.0452(2) 0.000 0.000 0.00699(14)
C1 0.0101(18) 0.021(2) 0.022(2) 0.000 0.000 0.0016(17)
N1 0.025(2) 0.021(2) 0.016(2) 0.000 0.000 0.0053(15)
C2 0.028(3) 0.019(2) 0.037(3) 0.000 0.000 0.010(2)
N2 0.058(3) 0.021(2) 0.027(3) 0.000 0.000 0.0026(19)
C3 0.025(3) 0.031(3) 0.036(3) 0.000 0.000 0.016(2)
C4 0.027(3) 0.044(3) 0.022(3) 0.000 0.000 0.017(2)
C5 0.025(2) 0.032(3) 0.015(2) 0.000 0.000 0.0048(19)
P1 0.0124(3) 0.0171(3) 0.0154(4) 0.0000(3) -0.0001(3) 0.0003(3)
C6 0.0161(14) 0.0191(15) 0.0155(17) 0.0015(11) 0.0018(11) 0.0002(12)
C7 0.0232(15) 0.0276(16) 0.0243(17) -0.0055(13) -0.0003(14) 0.0021(15)
C8 0.0251(18) 0.039(2) 0.031(2) -0.0112(15) 0.0031(15) 0.0067(16)
C9 0.0280(19) 0.032(2) 0.025(2) 0.0011(15) 0.0055(15) 0.0072(15)
C10 0.037(2) 0.034(2) 0.0151(17) -0.0003(16) 0.0014(15) 0.0004(14)
C11 0.0229(17) 0.0267(18) 0.023(2) -0.0034(13) -0.0003(13) 0.0020(13)
C12 0.0203(15) 0.0173(15) 0.0191(17) -0.0049(12) -0.0015(12) 0.0018(12)
C13 0.0239(17) 0.0264(17) 0.0254(19) -0.0030(14) 0.0005(13) -0.0024(14)
C14 0.041(2) 0.0295(19) 0.022(2) -0.0033(16) 0.0049(16) -0.0057(14)
C15 0.053(3) 0.032(2) 0.0179(19) -0.0134(17) -0.0102(17) 0.0021(14)
C16 0.034(2) 0.0325(19) 0.028(2) -0.0069(15) -0.0129(16) 0.0045(16)
C17 0.0224(16) 0.0245(18) 0.031(2) -0.0009(13) -0.0051(15) 0.0015(14)
C18 0.0141(13) 0.0160(14) 0.0228(17) 0.0012(11) 0.0004(13) -0.0006(13)
C19 0.042(2) 0.0287(18) 0.0176(18) 0.0089(15) -0.0002(14) -0.0009(16)
C20 0.057(3) 0.0292(19) 0.027(2) 0.0159(17) 0.0068(19) -0.0036(15)
C21 0.041(2) 0.0219(18) 0.037(3) 0.0111(15) -0.0027(16) 0.0018(15)
C22 0.036(2) 0.0235(19) 0.029(2) 0.0057(15) 0.0010(16) 0.0078(15)
C23 0.0207(15) 0.0268(17) 0.0232(17) 0.0054(13) 0.0029(13) 0.0051(14)
I2 0.02745(17) 0.0432(2) 0.01984(17) 0.000 0.000 0.00002(15)
C24 0.057(6) 0.130(10) 0.173(15) 0.000 0.000 -0.078(11)
C25 0.022(3) 0.046(5) 0.172(12) 0.000 0.000 0.025(6)
O1 0.040(3) 0.035(3) 0.106(5) 0.000 0.000 0.021(3)
O2 0.051(4) 0.059(4) 0.224(12) 0.000 0.000 -0.005(5)
C26 0.055(5) 0.069(6) 0.084(7) 0.000 0.000 0.034(5)
C27 0.087(8) 0.073(7) 0.143(12) 0.000 0.000 0.035(7)

loop_
_atom_type_symbol
_atom_type_description
_atom_type_scat_dispersion_real
_atom_type_scat_dispersion_imag
_atom_type_scat_source
C C 0.0033 0.0016 'International Tables Vol C Tables 4.2.6.8 and 6.1.1.4'
H H 0.0000 0.0000 'International Tables Vol C Tables 4.2.6.8 and 6.1.1.4'
N N 0.0061 0.0033 'International Tables Vol C Tables 4.2.6.8 and 6.1.1.4'
O O 0.0106 0.0060 'International Tables Vol C Tables 4.2.6.8 and 6.1.1.4'
P P 0.1023 0.0942 'International Tables Vol C Tables 4.2.6.8 and 6.1.1.4'
Pd Pd -0.9988 1.0072 'International Tables Vol C Tables 4.2.6.8 and 6.1.1.4'
I I -0.4742 1.8119 'International Tables Vol C Tables 4.2.6.8 and 6.1.1.4'

loop_
_geom_angle_atom_site_label_1
_geom_angle_atom_site_label_2
_geom_angle_atom_site_label_3
_geom_angle_site_symmetry_3
_geom_angle
_geom_angle_publ_flag
I1 Pd1 C1 . 171.95(14) yes
I1 Pd1 P1 . 90.81(2) yes
I1 Pd1 P1 4_655 90.81(2) ?
C1 Pd1 P1 . 89.06(2) yes
C1 Pd1 P1 4_655 89.06(2) ?
P1 Pd1 P1 4_655 177.49(5) yes
Pd1 C1 N1 . 118.0(3) ?
Pd1 C1 C5 . 125.2(4) ?
N1 C1 C5 . 116.8(4) ?
C1 N1 H1 . 116.7 ?
C1 N1 C2 . 126.6(4) ?
H1 N1 C2 . 116.7 ?
N1 C2 N2 . 118.6(5) ?
N1 C2 C3 . 116.5(5) ?
N2 C2 C3 . 124.9(5) ?
C2 N2 H2A . 120.0 ?
C2 N2 H2B . 120.0 ?
H2A N2 H2B . 120.0 ?
C2 C3 H3 . 120.2 ?
C2 C3 C4 . 119.5(5) ?
H3 C3 C4 . 120.2 ?
C3 C4 H4 . 119.5 ?
C3 C4 C5 . 121.1(5) ?
H4 C4 C5 . 119.5 ?
C1 C5 C4 . 119.6(5) ?
C1 C5 H5 . 120.2 ?
C4 C5 H5 . 120.2 ?
Pd1 P1 C6 . 114.73(10) ?
Pd1 P1 C12 . 110.45(11) ?
Pd1 P1 C18 . 118.26(10) ?
C6 P1 C12 . 107.51(14) ?
C6 P1 C18 . 102.71(15) ?
C12 P1 C18 . 101.94(16) ?
P1 C6 C7 . 122.8(3) ?
P1 C6 C11 . 117.8(2) ?
C7 C6 C11 . 119.4(3) ?
C6 C7 H7 . 120.3 ?
C6 C7 C8 . 119.4(3) ?
H7 C7 C8 . 120.3 ?
C7 C8 H8 . 119.5 ?
C7 C8 C9 . 120.9(3) ?
H8 C8 C9 . 119.5 ?
C8 C9 H9 . 120.2 ?
C8 C9 C10 . 119.7(3) ?
H9 C9 C10 . 120.2 ?
C9 C10 H10 . 119.6 ?
C9 C10 C11 . 120.7(4) ?
H10 C10 C11 . 119.6 ?
C6 C11 C10 . 119.8(3) ?
C6 C11 H11 . 120.1 ?
C10 C11 H11 . 120.1 ?
P1 C12 C13 . 120.1(2) ?
P1 C12 C17 . 120.4(3) ?
C13 C12 C17 . 119.4(3) ?
C12 C13 H13 . 119.8 ?
C12 C13 C14 . 120.4(3) ?
H13 C13 C14 . 119.8 ?
C13 C14 H14 . 120.2 ?
C13 C14 C15 . 119.5(4) ?
H14 C14 C15 . 120.2 ?
C14 C15 H15 . 119.8 ?
C14 C15 C16 . 120.5(4) ?
H15 C15 C16 . 119.8 ?
C15 C16 H16 . 120.1 ?
C15 C16 C17 . 119.9(4) ?
H16 C16 C17 . 120.1 ?
C12 C17 C16 . 120.3(3) ?
C12 C17 H17 . 119.9 ?
C16 C17 H17 . 119.9 ?
P1 C18 C19 . 122.0(3) ?
P1 C18 C23 . 119.2(3) ?
C19 C18 C23 . 118.8(3) ?
C18 C19 H19 . 119.7 ?
C18 C19 C20 . 120.5(4) ?
H19 C19 C20 . 119.7 ?
C19 C20 H20 . 120.0 ?
C19 C20 C21 . 120.0(4) ?
H20 C20 C21 . 120.0 ?
C20 C21 H21 . 119.9 ?
C20 C21 C22 . 120.3(3) ?
H21 C21 C22 . 119.9 ?
C21 C22 H22 . 120.1 ?
C21 C22 C23 . 119.9(3) ?
H22 C22 C23 . 120.1 ?
C18 C23 C22 . 120.5(3) ?
C18 C23 H23 . 119.8 ?
C22 C23 H23 . 119.8 ?
H24A C24 H24B . 109.5 ?
H24A C24 H24C . 109.5 ?
H24A C24 C25 . 109.5 ?
H24B C24 H24C . 109.5 ?
H24B C24 C25 . 109.5 ?
H24C C24 C25 . 109.5 ?
C24 C25 O1 . 118.3(9) ?
C24 C25 O2 . 109.9(12) ?
O1 C25 O2 . 131.8(14) ?
C25 O2 C26 . 110.0(10) ?
O2 C26 H26A . 110.0 ?
O2 C26 H26B . 110.0 ?
O2 C26 C27 . 108.3(10) ?
H26A C26 H26B . 108.4 ?
H26A C26 C27 . 110.0 ?
H26B C26 C27 . 110.0 ?
C26 C27 H27A . 109.5 ?
C26 C27 H27B . 109.5 ?
C26 C27 H27C . 109.5 ?
H27A C27 H27B . 109.5 ?
H27A C27 H27C . 109.5 ?
H27B C27 H27C . 109.5 ?

loop_
_geom_bond_atom_site_label_1
_geom_bond_atom_site_label_2
_geom_bond_site_symmetry_2
_geom_bond_distance
_geom_bond_publ_flag
Pd1 I1 . 2.6580(5) yes
Pd1 C1 . 2.006(4) yes
Pd1 P1 . 2.3313(7) yes
Pd1 P1 4_655 2.3313(7) ?
C1 N1 . 1.356(6) ?
C1 C5 . 1.388(7) ?
N1 H1 . 0.880 ?
N1 C2 . 1.372(6) ?
C2 N2 . 1.322(7) ?
C2 C3 . 1.416(8) ?
N2 H2A . 0.880 ?
N2 H2B . 0.880 ?
C3 H3 . 0.950 ?
C3 C4 . 1.369(9) ?
C4 H4 . 0.950 ?
C4 C5 . 1.425(7) ?
C5 H5 . 0.950 ?
P1 C6 . 1.825(3) ?
P1 C12 . 1.826(3) ?
P1 C18 . 1.831(3) ?
C6 C7 . 1.393(4) ?
C6 C11 . 1.398(5) ?
C7 H7 . 0.950 ?
C7 C8 . 1.389(5) ?
C8 H8 . 0.950 ?
C8 C9 . 1.382(6) ?
C9 H9 . 0.950 ?
C9 C10 . 1.367(5) ?
C10 H10 . 0.950 ?
C10 C11 . 1.391(5) ?
C11 H11 . 0.950 ?
C12 C13 . 1.395(5) ?
C12 C17 . 1.403(5) ?
C13 H13 . 0.950 ?
C13 C14 . 1.397(5) ?
C14 H14 . 0.950 ?
C14 C15 . 1.394(6) ?
C15 H15 . 0.950 ?
C15 C16 . 1.393(6) ?
C16 H16 . 0.950 ?
C16 C17 . 1.389(5) ?
C17 H17 . 0.950 ?
C18 C19 . 1.385(5) ?
C18 C23 . 1.394(5) ?
C19 H19 . 0.950 ?
C19 C20 . 1.388(5) ?
C20 H20 . 0.950 ?
C20 C21 . 1.373(6) ?
C21 H21 . 0.950 ?
C21 C22 . 1.381(5) ?
C22 H22 . 0.950 ?
C22 C23 . 1.384(5) ?
C23 H23 . 0.950 ?
C24 H24A . 0.980 ?
C24 H24B . 0.980 ?
C24 H24C . 0.980 ?
C24 C25 . 1.603(18) ?
C25 O1 . 1.236(12) ?
C25 O2 . 1.185(12) ?
O2 C26 . 1.453(14) ?
C26 H26A . 0.990 ?
C26 H26B . 0.990 ?
C26 C27 . 1.564(13) ?
C27 H27A . 0.980 ?
C27 H27B . 0.980 ?
C27 H27C . 0.980 ?

loop_
_geom_hbond_atom_site_label_D
_geom_hbond_atom_site_label_H
_geom_hbond_atom_site_label_A
_geom_hbond_distance_DH
_geom_hbond_distance_HA
_geom_hbond_distance_DA
_geom_hbond_angle_DHA
_geom_hbond_publ_flag
N1 H1 I2 0.88 2.52 3.393(4) 173 yes
N2 H2A I2 0.88 3.05 3.806(5) 146 yes
N2 H2B O1 0.88 2.08 2.950(6) 168 yes
